data_1546757
loop_
_publ_author_name
'Braunschweig, Holger'
'Auerhammer, Dominic'
'Arrowsmith, Merle'
'Dewhurst, Rian'
'JIMENEZ-HALLA, J. OSCAR C.'
'Kupfer, Thomas'

_publ_section_title
;
 Nucleophilic Addition and Substitution at Coordinatively Saturated Boron
 by Facile 1,2-Hydrogen Shuttling onto a Carbene Donor
;
_journal_name_full 'Chem. Sci.'
_journal_paper_doi 10.1039/C7SC03193A
_journal_year 2017
_chemical_formula_moiety 'C25 H44 B N'
_chemical_formula_sum 'C25 H44 B N'
_chemical_formula_weight 369.42
_chemical_properties_physical Air-sensitive,Moisture-sensitive
_space_group_crystal_system monoclinic
_space_group_IT_number 14
_space_group_name_Hall '-P 2yn'
_space_group_name_H-M_alt 'P 1 21/n 1'
_symmetry_space_group_name_Hall '-P 2yn'
_symmetry_space_group_name_H-M 'P 1 21/n 1'
_atom_sites_solution_hydrogens mixed
_audit_creation_method SHELXL-2014/7
_audit_update_record
;
2017-07-19 deposited with the CCDC.
2017-08-04 downloaded from the CCDC.
;
_cell_angle_alpha 90
_cell_angle_beta 105.121(4)
_cell_angle_gamma 90
_cell_formula_units_Z 4
_cell_length_a 15.4830(17)
_cell_length_b 9.8194(10)
_cell_length_c 16.6483(19)
_cell_measurement_reflns_used 9829
_cell_measurement_temperature 100(2)
_cell_measurement_theta_max 27.05
_cell_measurement_theta_min 2.43
_cell_volume 2443.5(5)
_computing_cell_refinement 'Saint+ ver. 7.68A (Bruker AXS)'
_computing_data_collection 'APEX2 ver. 2014.9 (Bruker AXS)'
_computing_data_reduction 'Saint+ ver. 7.68A (Bruker AXS)'
_computing_molecular_graphics 'ShelXLe (Huebschle et all, 2011)'
_computing_publication_material 'SHELXL-2014/6 (Sheldrick, 2014) '
_computing_structure_refinement 'SHELXL-2014/7 (Sheldrick, 2014)'
_computing_structure_solution 'SHELXT 2014/4 (Sheldrick, 2014)'
_diffrn_ambient_temperature 100(2)
_diffrn_measured_fraction_theta_full 1.000
_diffrn_measured_fraction_theta_max 0.998
_diffrn_measurement_device_type 'Bruker X8-APEX II'
_diffrn_measurement_method '\f and \w scans'
_diffrn_radiation_type MoK\a
_diffrn_radiation_wavelength 0.71073
_diffrn_reflns_av_R_equivalents 0.0751
_diffrn_reflns_av_unetI/netI 0.0448
_diffrn_reflns_Laue_measured_fraction_full 1.000
_diffrn_reflns_Laue_measured_fraction_max 0.998
_diffrn_reflns_limit_h_max 14
_diffrn_reflns_limit_h_min -19
_diffrn_reflns_limit_k_max 12
_diffrn_reflns_limit_k_min -12
_diffrn_reflns_limit_l_max 21
_diffrn_reflns_limit_l_min -21
_diffrn_reflns_number 52145
_diffrn_reflns_point_group_measured_fraction_full 1.000
_diffrn_reflns_point_group_measured_fraction_max 0.998
_diffrn_reflns_theta_full 25.242
_diffrn_reflns_theta_max 27.090
_diffrn_reflns_theta_min 2.431
_diffrn_source 'rotating-anode X-ray tube or sealed X-ray tube'
_exptl_absorpt_coefficient_mu 0.056
_exptl_absorpt_correction_T_max 0.7455
_exptl_absorpt_correction_T_min 0.6595
_exptl_absorpt_correction_type multi-scan
_exptl_absorpt_process_details 'Sadabs 2014/4 (Bruker 2014)'
_exptl_crystal_colour colourless
_exptl_crystal_density_diffrn 1.004
_exptl_crystal_description block
_exptl_crystal_F_000 824
_exptl_crystal_size_max 0.464
_exptl_crystal_size_mid 0.364
_exptl_crystal_size_min 0.332
_refine_diff_density_max 0.493
_refine_diff_density_min -0.186
_refine_diff_density_rms 0.042
_refine_ls_extinction_method none
_refine_ls_goodness_of_fit_ref 1.030
_refine_ls_hydrogen_treatment mixed
_refine_ls_matrix_type full
_refine_ls_number_parameters 263
_refine_ls_number_reflns 5369
_refine_ls_number_restraints 0
_refine_ls_restrained_S_all 1.030
_refine_ls_R_factor_all 0.0762
_refine_ls_R_factor_gt 0.0469
_refine_ls_shift/su_max 0.000
_refine_ls_shift/su_mean 0.000
_refine_ls_structure_factor_coef Fsqd
_refine_ls_weighting_details 'w=1/[\s^2^(Fo^2^)+(0.0396P)^2^+1.0142P] where P=(Fo^2^+2Fc^2^)/3'
_refine_ls_weighting_scheme calc
_refine_ls_wR_factor_gt 0.0969
_refine_ls_wR_factor_ref 0.1100
_reflns_Friedel_coverage 0.000
_reflns_number_gt 3951
_reflns_number_total 5369
_reflns_threshold_expression 'I > 2\s(I)'
_cod_data_source_file c7sc03193a2.cif
_cod_data_source_block final_a_CCDC1
_cod_database_code 1546757
_shelx_shelxl_version_number 2014/7
_shelx_space_group_comment
;
The symmetry employed for this shelxl refinement is uniquely defined
by the following loop, which should always be used as a source of
symmetry information in preference to the above space-group names.
They are only intended as comments.
;
_shelx_estimated_absorpt_t_min 0.975
_shelx_estimated_absorpt_t_max 0.982
_exptl_absorpt_special_details
;The crystal was immersed in a film of perfluoropolyether oil, 
mounted on a a glass fiber and transferred to stream of cold nitrogen.
;

loop_
_space_group_symop_operation_xyz
'x, y, z'
'-x+1/2, y+1/2, -z+1/2'
'-x, -y, -z'
'x-1/2, -y-1/2, z-1/2'

loop_
_atom_site_label
_atom_site_type_symbol
_atom_site_fract_x
_atom_site_fract_y
_atom_site_fract_z
_atom_site_U_iso_or_equiv
_atom_site_adp_type
_atom_site_occupancy
_atom_site_site_symmetry_order
_atom_site_calc_flag
_atom_site_refinement_flags_posn
_atom_site_refinement_flags_adp
C1 C 0.58523(8) 0.72825(14) 0.26942(8) 0.0142(3) Uani 1 1 d . .
H1B H 0.5301(10) 0.5342(16) 0.3084(10) 0.025(4) Uiso 1 1 d . .
H1A H 0.6296(11) 0.5106(17) 0.2724(10) 0.030(4) Uiso 1 1 d . .
C2 C 0.62659(9) 0.94394(14) 0.33774(9) 0.0165(3) Uani 1 1 d . .
C3 C 0.55133(10) 1.04761(15) 0.32800(10) 0.0230(3) Uani 1 1 d . .
H3A H 0.5752 1.1395 0.3257 0.034 Uiso 1 1 calc R U
H3B H 0.5253 1.0409 0.3756 0.034 Uiso 1 1 calc R U
H3C H 0.5051 1.0291 0.2765 0.034 Uiso 1 1 calc R U
C4 C 0.69684(10) 0.97526(15) 0.41828(9) 0.0228(3) Uani 1 1 d . .
H4A H 0.7163 1.0701 0.4176 0.034 Uiso 1 1 calc R U
H4B H 0.7483 0.9146 0.4235 0.034 Uiso 1 1 calc R U
H4C H 0.6712 0.9612 0.4656 0.034 Uiso 1 1 calc R U
C5 C 0.66565(9) 0.93672(14) 0.26252(9) 0.0171(3) Uani 1 1 d . .
H5A H 0.7312 0.9225 0.2808 0.021 Uiso 1 1 calc R U
H5B H 0.6537 1.0225 0.2302 0.021 Uiso 1 1 calc R U
C6 C 0.62006(9) 0.81595(14) 0.20893(8) 0.0146(3) Uani 1 1 d . .
C7 C 0.54124(9) 0.86416(15) 0.13731(9) 0.0197(3) Uani 1 1 d . .
H7A H 0.5632 0.9276 0.1017 0.029 Uiso 1 1 calc R U
H7B H 0.4969 0.9102 0.1603 0.029 Uiso 1 1 calc R U
H7C H 0.5135 0.7854 0.1044 0.029 Uiso 1 1 calc R U
C8 C 0.68706(9) 0.73711(15) 0.17342(9) 0.0193(3) Uani 1 1 d . .
H8A H 0.7108 0.7971 0.1372 0.029 Uiso 1 1 calc R U
H8B H 0.6570 0.6592 0.1412 0.029 Uiso 1 1 calc R U
H8C H 0.7363 0.7046 0.2191 0.029 Uiso 1 1 calc R U
C9 C 0.55847(9) 0.75151(13) 0.40730(8) 0.0139(3) Uani 1 1 d . .
C10 C 0.46815(9) 0.76964(14) 0.40615(8) 0.0162(3) Uani 1 1 d . .
C11 C 0.39622(9) 0.81594(15) 0.33011(9) 0.0201(3) Uani 1 1 d . .
H11 H 0.4264 0.8448 0.2866 0.024 Uiso 1 1 calc R U
C12 C 0.34144(10) 0.93700(16) 0.34813(11) 0.0295(4) Uani 1 1 d . .
H12A H 0.3006 0.9685 0.2961 0.044 Uiso 1 1 calc R U
H12B H 0.3819 1.0112 0.3730 0.044 Uiso 1 1 calc R U
H12C H 0.3068 0.9086 0.3868 0.044 Uiso 1 1 calc R U
C13 C 0.33424(10) 0.69562(16) 0.29536(10) 0.0261(3) Uani 1 1 d . .
H13A H 0.2906 0.7236 0.2441 0.039 Uiso 1 1 calc R U
H13B H 0.3027 0.6670 0.3365 0.039 Uiso 1 1 calc R U
H13C H 0.3699 0.6195 0.2834 0.039 Uiso 1 1 calc R U
C14 C 0.44239(10) 0.73100(14) 0.47689(9) 0.0205(3) Uani 1 1 d . .
H14 H 0.3822 0.7450 0.4786 0.025 Uiso 1 1 calc R U
C15 C 0.50189(10) 0.67280(15) 0.54473(9) 0.0226(3) Uani 1 1 d . .
H15 H 0.4826 0.6477 0.5924 0.027 Uiso 1 1 calc R U
C16 C 0.58944(10) 0.65127(15) 0.54294(9) 0.0209(3) Uani 1 1 d . .
H16 H 0.6298 0.6095 0.5893 0.025 Uiso 1 1 calc R U
C17 C 0.61992(9) 0.68957(14) 0.47454(8) 0.0168(3) Uani 1 1 d . .
C18 C 0.71554(9) 0.65448(15) 0.47406(9) 0.0208(3) Uani 1 1 d . .
H18 H 0.7280 0.6974 0.4237 0.025 Uiso 1 1 calc R U
C19 C 0.72688(10) 0.50014(16) 0.46782(10) 0.0270(4) Uani 1 1 d . .
H19A H 0.7880 0.4799 0.4651 0.040 Uiso 1 1 calc R U
H19B H 0.6843 0.4659 0.4175 0.040 Uiso 1 1 calc R U
H19C H 0.7156 0.4559 0.5169 0.040 Uiso 1 1 calc R U
C20 C 0.78461(11) 0.70894(18) 0.55118(10) 0.0315(4) Uani 1 1 d . .
H20A H 0.8449 0.6974 0.5438 0.047 Uiso 1 1 calc R U
H20B H 0.7796 0.6583 0.6005 0.047 Uiso 1 1 calc R U
H20C H 0.7734 0.8058 0.5584 0.047 Uiso 1 1 calc R U
C21 C 0.49181(9) 0.53514(13) 0.16406(8) 0.0164(3) Uani 1 1 d . .
H21A H 0.4352 0.5862 0.1572 0.020 Uiso 1 1 calc R U
H21B H 0.5210 0.5701 0.1219 0.020 Uiso 1 1 calc R U
C22 C 0.46791(9) 0.38376(14) 0.14399(8) 0.0174(3) Uani 1 1 d . .
C23 C 0.42047(10) 0.32309(15) 0.20528(9) 0.0226(3) Uani 1 1 d . .
H23A H 0.4023 0.2294 0.1888 0.034 Uiso 1 1 calc R U
H23B H 0.3674 0.3777 0.2051 0.034 Uiso 1 1 calc R U
H23C H 0.4612 0.3232 0.2613 0.034 Uiso 1 1 calc R U
C24 C 0.40439(11) 0.37398(17) 0.05639(9) 0.0296(4) Uani 1 1 d . .
H24A H 0.3899 0.2782 0.0426 0.044 Uiso 1 1 calc R U
H24B H 0.4334 0.4130 0.0160 0.044 Uiso 1 1 calc R U
H24C H 0.3493 0.4245 0.0546 0.044 Uiso 1 1 calc R U
C25 C 0.55252(11) 0.30189(16) 0.14593(11) 0.0286(4) Uani 1 1 d . .
H25A H 0.5364 0.2068 0.1316 0.043 Uiso 1 1 calc R U
H25B H 0.5933 0.3062 0.2018 0.043 Uiso 1 1 calc R U
H25C H 0.5820 0.3402 0.1056 0.043 Uiso 1 1 calc R U
B1 B 0.55677(11) 0.57116(16) 0.25622(10) 0.0165(3) Uani 1 1 d . .
N1 N 0.58974(7) 0.79935(11) 0.33706(7) 0.0131(2) Uani 1 1 d . .

loop_
_atom_site_aniso_label
_atom_site_aniso_U_11
_atom_site_aniso_U_22
_atom_site_aniso_U_33
_atom_site_aniso_U_23
_atom_site_aniso_U_13
_atom_site_aniso_U_12
C1 0.0104(6) 0.0169(7) 0.0143(7) 0.0003(5) 0.0013(5) 0.0023(5)
C2 0.0191(7) 0.0126(7) 0.0184(7) -0.0018(5) 0.0059(6) -0.0040(5)
C3 0.0268(8) 0.0143(7) 0.0304(8) -0.0018(6) 0.0119(7) 0.0006(6)
C4 0.0269(8) 0.0205(8) 0.0205(8) -0.0051(6) 0.0053(6) -0.0091(6)
C5 0.0165(7) 0.0159(7) 0.0196(7) 0.0003(6) 0.0058(6) -0.0020(5)
C6 0.0145(7) 0.0143(7) 0.0154(7) 0.0003(5) 0.0046(6) -0.0006(5)
C7 0.0218(7) 0.0166(7) 0.0192(7) 0.0018(6) 0.0028(6) 0.0000(6)
C8 0.0187(7) 0.0194(7) 0.0218(8) -0.0002(6) 0.0091(6) 0.0009(6)
C9 0.0187(7) 0.0112(6) 0.0125(7) -0.0025(5) 0.0056(6) -0.0024(5)
C10 0.0193(7) 0.0131(7) 0.0169(7) -0.0026(5) 0.0059(6) -0.0011(5)
C11 0.0159(7) 0.0244(8) 0.0209(7) 0.0039(6) 0.0065(6) 0.0027(6)
C12 0.0210(8) 0.0286(9) 0.0396(10) 0.0034(7) 0.0091(7) 0.0077(7)
C13 0.0195(8) 0.0333(9) 0.0245(8) 0.0002(7) 0.0039(7) -0.0022(7)
C14 0.0229(8) 0.0198(7) 0.0219(8) -0.0028(6) 0.0115(6) -0.0002(6)
C15 0.0331(8) 0.0206(8) 0.0166(7) -0.0022(6) 0.0113(7) -0.0036(6)
C16 0.0276(8) 0.0182(7) 0.0149(7) -0.0001(6) 0.0021(6) 0.0004(6)
C17 0.0196(7) 0.0131(7) 0.0162(7) -0.0033(5) 0.0022(6) -0.0017(5)
C18 0.0178(7) 0.0235(8) 0.0190(7) 0.0003(6) 0.0008(6) 0.0006(6)
C19 0.0240(8) 0.0255(8) 0.0296(9) 0.0004(7) 0.0037(7) 0.0071(7)
C20 0.0255(8) 0.0350(10) 0.0275(9) -0.0002(7) -0.0047(7) -0.0008(7)
C21 0.0188(7) 0.0138(7) 0.0165(7) 0.0008(5) 0.0046(6) 0.0002(5)
C22 0.0194(7) 0.0153(7) 0.0161(7) -0.0006(5) 0.0020(6) -0.0017(6)
C23 0.0224(8) 0.0203(8) 0.0238(8) -0.0001(6) 0.0035(6) -0.0048(6)
C24 0.0403(10) 0.0253(8) 0.0182(8) -0.0020(6) -0.0016(7) -0.0089(7)
C25 0.0309(9) 0.0193(8) 0.0382(9) -0.0062(7) 0.0135(7) 0.0012(7)
B1 0.0192(8) 0.0141(8) 0.0162(8) -0.0010(6) 0.0046(7) -0.0007(6)
N1 0.0124(5) 0.0128(6) 0.0142(6) 0.0005(4) 0.0038(5) -0.0004(4)

loop_
_atom_type_symbol
_atom_type_description
_atom_type_scat_dispersion_real
_atom_type_scat_dispersion_imag
_atom_type_scat_source
C C 0.0033 0.0016 'International Tables Vol C Tables 4.2.6.8 and 6.1.1.4'
H H 0.0000 0.0000 'International Tables Vol C Tables 4.2.6.8 and 6.1.1.4'
B B 0.0013 0.0007 'International Tables Vol C Tables 4.2.6.8 and 6.1.1.4'
N N 0.0061 0.0033 'International Tables Vol C Tables 4.2.6.8 and 6.1.1.4'

loop_
_geom_angle_atom_site_label_1
_geom_angle_atom_site_label_2
_geom_angle_atom_site_label_3
_geom_angle
N1 C1 C6 108.50(11)
N1 C1 B1 125.53(12)
C6 C1 B1 125.73(12)
C4 C2 C3 108.05(12)
C4 C2 C5 112.76(12)
C3 C2 C5 113.52(12)
C4 C2 N1 111.95(11)
C3 C2 N1 110.25(11)
C5 C2 N1 100.23(10)
C2 C3 H3A 109.5
C2 C3 H3B 109.5
H3A C3 H3B 109.5
C2 C3 H3C 109.5
H3A C3 H3C 109.5
H3B C3 H3C 109.5
C2 C4 H4A 109.5
C2 C4 H4B 109.5
H4A C4 H4B 109.5
C2 C4 H4C 109.5
H4A C4 H4C 109.5
H4B C4 H4C 109.5
C2 C5 C6 106.91(11)
C2 C5 H5A 110.3
C6 C5 H5A 110.3
C2 C5 H5B 110.3
C6 C5 H5B 110.3
H5A C5 H5B 108.6
C1 C6 C8 111.16(11)
C1 C6 C5 103.87(10)
C8 C6 C5 111.01(11)
C1 C6 C7 109.82(11)
C8 C6 C7 109.63(11)
C5 C6 C7 111.24(11)
C6 C7 H7A 109.5
C6 C7 H7B 109.5
H7A C7 H7B 109.5
C6 C7 H7C 109.5
H7A C7 H7C 109.5
H7B C7 H7C 109.5
C6 C8 H8A 109.5
C6 C8 H8B 109.5
H8A C8 H8B 109.5
C6 C8 H8C 109.5
H8A C8 H8C 109.5
H8B C8 H8C 109.5
C17 C9 C10 122.05(12)
C17 C9 N1 118.82(12)
C10 C9 N1 119.13(12)
C14 C10 C9 117.26(13)
C14 C10 C11 118.47(12)
C9 C10 C11 124.01(12)
C10 C11 C12 113.01(12)
C10 C11 C13 109.46(12)
C12 C11 C13 110.27(12)
C10 C11 H11 108.0
C12 C11 H11 108.0
C13 C11 H11 108.0
C11 C12 H12A 109.5
C11 C12 H12B 109.5
H12A C12 H12B 109.5
C11 C12 H12C 109.5
H12A C12 H12C 109.5
H12B C12 H12C 109.5
C11 C13 H13A 109.5
C11 C13 H13B 109.5
H13A C13 H13B 109.5
C11 C13 H13C 109.5
H13A C13 H13C 109.5
H13B C13 H13C 109.5
C15 C14 C10 121.86(13)
C15 C14 H14 119.1
C10 C14 H14 119.1
C16 C15 C14 119.68(13)
C16 C15 H15 120.2
C14 C15 H15 120.2
C15 C16 C17 121.36(14)
C15 C16 H16 119.3
C17 C16 H16 119.3
C16 C17 C9 117.70(13)
C16 C17 C18 118.72(13)
C9 C17 C18 123.46(12)
C17 C18 C19 110.68(12)
C17 C18 C20 112.50(12)
C19 C18 C20 109.49(13)
C17 C18 H18 108.0
C19 C18 H18 108.0
C20 C18 H18 108.0
C18 C19 H19A 109.5
C18 C19 H19B 109.5
H19A C19 H19B 109.5
C18 C19 H19C 109.5
H19A C19 H19C 109.5
H19B C19 H19C 109.5
C18 C20 H20A 109.5
C18 C20 H20B 109.5
H20A C20 H20B 109.5
C18 C20 H20C 109.5
H20A C20 H20C 109.5
H20B C20 H20C 109.5
C22 C21 B1 117.60(11)
C22 C21 H21A 107.9
B1 C21 H21A 107.9
C22 C21 H21B 107.9
B1 C21 H21B 107.9
H21A C21 H21B 107.2
C23 C22 C25 109.86(12)
C23 C22 C24 108.08(12)
C25 C22 C24 108.66(12)
C23 C22 C21 111.14(12)
C25 C22 C21 110.18(12)
C24 C22 C21 108.85(12)
C22 C23 H23A 109.5
C22 C23 H23B 109.5
H23A C23 H23B 109.5
C22 C23 H23C 109.5
H23A C23 H23C 109.5
H23B C23 H23C 109.5
C22 C24 H24A 109.5
C22 C24 H24B 109.5
H24A C24 H24B 109.5
C22 C24 H24C 109.5
H24A C24 H24C 109.5
H24B C24 H24C 109.5
C22 C25 H25A 109.5
C22 C25 H25B 109.5
H25A C25 H25B 109.5
C22 C25 H25C 109.5
H25A C25 H25C 109.5
H25B C25 H25C 109.5
C1 B1 C21 114.55(12)
C1 B1 H1B 110.5(8)
C21 B1 H1B 113.4(8)
C1 B1 H1A 103.3(8)
C21 B1 H1A 113.7(8)
H1B B1 H1A 100.0(11)
C1 N1 C9 124.32(11)
C1 N1 C2 115.91(11)
C9 N1 C2 119.70(10)

loop_
_geom_bond_atom_site_label_1
_geom_bond_atom_site_label_2
_geom_bond_distance
C1 N1 1.3112(17)
C1 C6 1.5263(18)
C1 B1 1.604(2)
C2 C4 1.521(2)
C2 C3 1.524(2)
C2 C5 1.5278(19)
C2 N1 1.5290(17)
C3 H3A 0.9800
C3 H3B 0.9800
C3 H3C 0.9800
C4 H4A 0.9800
C4 H4B 0.9800
C4 H4C 0.9800
C5 C6 1.5402(18)
C5 H5A 0.9900
C5 H5B 0.9900
C6 C8 1.5313(19)
C6 C7 1.5414(19)
C7 H7A 0.9800
C7 H7B 0.9800
C7 H7C 0.9800
C8 H8A 0.9800
C8 H8B 0.9800
C8 H8C 0.9800
C9 C17 1.4045(19)
C9 C10 1.4049(19)
C9 N1 1.4554(16)
C10 C14 1.3911(19)
C10 C11 1.5212(19)
C11 C12 1.535(2)
C11 C13 1.537(2)
C11 H11 1.0000
C12 H12A 0.9800
C12 H12B 0.9800
C12 H12C 0.9800
C13 H13A 0.9800
C13 H13B 0.9800
C13 H13C 0.9800
C14 C15 1.381(2)
C14 H14 0.9500
C15 C16 1.380(2)
C15 H15 0.9500
C16 C17 1.393(2)
C16 H16 0.9500
C17 C18 1.5221(19)
C18 C19 1.532(2)
C18 C20 1.537(2)
C18 H18 1.0000
C19 H19A 0.9800
C19 H19B 0.9800
C19 H19C 0.9800
C20 H20A 0.9800
C20 H20B 0.9800
C20 H20C 0.9800
C21 C22 1.5472(19)
C21 B1 1.639(2)
C21 H21A 0.9900
C21 H21B 0.9900
C22 C23 1.525(2)
C22 C25 1.530(2)
C22 C24 1.535(2)
C23 H23A 0.9800
C23 H23B 0.9800
C23 H23C 0.9800
C24 H24A 0.9800
C24 H24B 0.9800
C24 H24C 0.9800
C25 H25A 0.9800
C25 H25B 0.9800
C25 H25C 0.9800
B1 H1B 1.116(15)
B1 H1A 1.240(16)

loop_
_geom_torsion_atom_site_label_1
_geom_torsion_atom_site_label_2
_geom_torsion_atom_site_label_3
_geom_torsion_atom_site_label_4
_geom_torsion
C4 C2 C5 C6 139.20(12)
C3 C2 C5 C6 -97.50(13)
N1 C2 C5 C6 20.02(13)
N1 C1 C6 C8 132.41(12)
B1 C1 C6 C8 -42.24(17)
N1 C1 C6 C5 12.97(14)
B1 C1 C6 C5 -161.68(12)
N1 C1 C6 C7 -106.09(12)
B1 C1 C6 C7 79.26(16)
C2 C5 C6 C1 -20.88(14)
C2 C5 C6 C8 -140.43(12)
C2 C5 C6 C7 97.20(13)
C17 C9 C10 C14 3.8(2)
N1 C9 C10 C14 -175.69(12)
C17 C9 C10 C11 -170.31(13)
N1 C9 C10 C11 10.2(2)
C14 C10 C11 C12 57.43(17)
C9 C10 C11 C12 -128.58(14)
C14 C10 C11 C13 -65.88(16)
C9 C10 C11 C13 108.11(15)
C9 C10 C14 C15 -2.2(2)
C11 C10 C14 C15 172.24(13)
C10 C14 C15 C16 -0.3(2)
C14 C15 C16 C17 1.3(2)
C15 C16 C17 C9 0.2(2)
C15 C16 C17 C18 -175.99(13)
C10 C9 C17 C16 -2.8(2)
N1 C9 C17 C16 176.63(12)
C10 C9 C17 C18 173.19(13)
N1 C9 C17 C18 -7.36(19)
C16 C17 C18 C19 67.65(17)
C9 C17 C18 C19 -108.32(15)
C16 C17 C18 C20 -55.20(18)
C9 C17 C18 C20 128.84(14)
B1 C21 C22 C23 59.13(16)
B1 C21 C22 C25 -62.88(16)
B1 C21 C22 C24 178.06(12)
N1 C1 B1 C21 139.12(13)
C6 C1 B1 C21 -47.12(18)
C22 C21 B1 C1 175.01(12)
C6 C1 N1 C9 177.05(11)
B1 C1 N1 C9 -8.3(2)
C6 C1 N1 C2 0.09(15)
B1 C1 N1 C2 174.75(12)
C17 C9 N1 C1 94.39(15)
C10 C9 N1 C1 -86.14(16)
C17 C9 N1 C2 -88.75(15)
C10 C9 N1 C2 90.71(15)
C4 C2 N1 C1 -132.80(13)
C3 C2 N1 C1 106.89(13)
C5 C2 N1 C1 -13.02(14)
C4 C2 N1 C9 50.09(15)
C3 C2 N1 C9 -70.22(15)
C5 C2 N1 C9 169.86(11)
